data_2214414
loop_
_publ_author_name
'Choudhury, Amitava'
'Strobel, Sabine'
'Dorhout, Peter K.'

_publ_contact_author_address
; Department of Chemistry
 Colorado State University
Fort Collins
CO 80523
USA
;
_publ_contact_author_email pkd@lamar.colostate.edu
_publ_contact_author_fax '+1 970 4912194'
_publ_contact_author_name 'Professor Peter K. Dorhout'
_publ_contact_author_phone '+1 970 4916817'
_publ_section_title
;
 A polymorph of K~4~Ge~4~Se~10~
;
_journal_coeditor_code WM2110
_journal_date_accepted 2007-05-11
_journal_date_recd_electronic 2007-04-23
_journal_issue 7
_journal_name_full 'Acta Crystallographica Section E'
_journal_page_first i155
_journal_page_last i155
_journal_paper_category QI
_journal_paper_doi 10.1107/S1600536807023264
_journal_volume 63
_journal_year 2007
_chemical_formula_iupac 'K4 Ge4 Se10'
_chemical_formula_moiety 'Ge4 Se10, K4'
_chemical_formula_structural 'K4 (Ge4 Se10)'
_chemical_formula_sum 'Ge4 K4 Se10'
_chemical_formula_weight 1236.36
_chemical_name_systematic
;
tetrapotassium decaselenidotetragermanate
;
_space_group_IT_number 14
_symmetry_cell_setting monoclinic
_symmetry_space_group_name_Hall '-P 2ybc'
_symmetry_space_group_name_H-M 'P 1 21/c 1'
_atom_sites_solution_primary direct
_atom_sites_solution_secondary difmap
_audit_creation_method 'from SHELXL97 CIF and IUCr SHELXL97-template'
_cell_angle_alpha 90.00
_cell_angle_beta 94.508(2)
_cell_angle_gamma 90.00
_cell_formula_units_Z 4
_cell_length_a 9.9796(8)
_cell_length_b 9.7047(8)
_cell_length_c 23.184(2)
_cell_measurement_reflns_used 5478
_cell_measurement_temperature 100(2)
_cell_measurement_theta_max 28.26
_cell_measurement_theta_min 2.28
_cell_volume 2238.4(3)
_computing_cell_refinement 'SAINT (Bruker, 2000)'
_computing_data_collection 'SMART (Bruker, 2000)'
_computing_data_reduction SAINT
_computing_molecular_graphics 'DIAMOND (Brandenburg, 2005)'
_computing_publication_material SHELXL97
_computing_structure_refinement 'SHELXL97 (Sheldrick, 1997)'
_computing_structure_solution 'SHELXS97 (Sheldrick, 1997)'
_diffrn_ambient_temperature 100(2)
_diffrn_measured_fraction_theta_full 0.985
_diffrn_measured_fraction_theta_max 0.985
_diffrn_measurement_device_type 'Bruker SMART CCD area detector'
_diffrn_measurement_method '\f and \w scans'
_diffrn_radiation_monochromator graphite
_diffrn_radiation_source 'fine-focus sealed tube'
_diffrn_radiation_type MoK\a
_diffrn_radiation_wavelength 0.71073
_diffrn_reflns_av_R_equivalents 0.0685
_diffrn_reflns_av_sigmaI/netI 0.0555
_diffrn_reflns_limit_h_max 12
_diffrn_reflns_limit_h_min -12
_diffrn_reflns_limit_k_max 12
_diffrn_reflns_limit_k_min -12
_diffrn_reflns_limit_l_max 29
_diffrn_reflns_limit_l_min -29
_diffrn_reflns_number 19344
_diffrn_reflns_theta_full 26.99
_diffrn_reflns_theta_max 26.99
_diffrn_reflns_theta_min 1.76
_diffrn_standards_number 0
_exptl_absorpt_coefficient_mu 22.305
_exptl_absorpt_correction_T_max 0.262
_exptl_absorpt_correction_T_min 0.054
_exptl_absorpt_correction_type multi-scan
_exptl_absorpt_process_details '(SADABS; Sheldrick, 1996)'
_exptl_crystal_colour orange
_exptl_crystal_density_diffrn 3.669
_exptl_crystal_density_method 'not measured'
_exptl_crystal_description irregular
_exptl_crystal_F_000 2176
_exptl_crystal_size_max 0.26
_exptl_crystal_size_mid 0.12
_exptl_crystal_size_min 0.06
_refine_diff_density_max 1.718
_refine_diff_density_min -1.469
_refine_ls_extinction_coef 0.00274(12)
_refine_ls_extinction_expression Fc^*^=kFc[1+0.001xFc^2^\l^3^/sin(2\q)]^-1/4^
_refine_ls_extinction_method SHELXL97
_refine_ls_goodness_of_fit_ref 1.040
_refine_ls_matrix_type full
_refine_ls_number_parameters 164
_refine_ls_number_reflns 4823
_refine_ls_number_restraints 0
_refine_ls_restrained_S_all 1.040
_refine_ls_R_factor_all 0.0553
_refine_ls_R_factor_gt 0.0415
_refine_ls_shift/su_max 0.000
_refine_ls_shift/su_mean 0.000
_refine_ls_structure_factor_coef Fsqd
_refine_ls_weighting_details 'w=1/[\s^2^(Fo^2^)+(0.0511P)^2^+6.4498P] where P=(Fo^2^+2Fc^2^)/3'
_refine_ls_weighting_scheme calc
_refine_ls_wR_factor_gt 0.0967
_refine_ls_wR_factor_ref 0.1030
_reflns_number_gt 3896
_reflns_number_total 4823
_reflns_threshold_expression I>2\s(I)
_cod_data_source_file wm2110.cif
_cod_data_source_block I
_cod_depositor_comments
;
The following automatic conversions were performed:
'_symmetry_cell_setting' value 'Monoclinic' changed to 'monoclinic'
according to '/home/saulius/struct/CIF-dictionaries/cif_core.dic'
dictionary named 'cif_core.dic' version 2.4.1 from 2010-06-29.

Automatic conversion script
Id: cif_fix_enum 1527 2010-12-29 10:47:43Z saulius 

The following automatic conversions were performed:

'_symmetry_cell_setting' value 'Monoclinic' changed to 'monoclinic'
according to /home/saulius/struct/CIF-dictionaries/cif_core.dic
dictionary named 'cif_core.dic' version 2.4.1 from 2010-06-29.

Automatic conversion script
Id: cif_fix_values 1715 2011-07-08 13:25:40Z adriana 
;
_cod_original_sg_symbol_H-M 'P 21/c'
_cod_database_code 2214414
_cod_database_fobs_code 2214414

loop_
_symmetry_equiv_pos_as_xyz
'x, y, z'
'-x, y+1/2, -z+1/2'
'-x, -y, -z'
'x, -y-1/2, z-1/2'

loop_
_atom_site_type_symbol
_atom_site_label
_atom_site_fract_x
_atom_site_fract_y
_atom_site_fract_z
_atom_site_U_iso_or_equiv
_atom_site_adp_type
_atom_site_calc_flag
_atom_site_occupancy
Ge Ge1 0.05608(7) 0.77088(7) 0.37483(3) 0.01313(18) Uani d 1
Ge Ge2 0.84125(7) 0.08752(7) 0.37930(3) 0.01123(17) Uani d 1
Ge Ge3 0.72783(7) 0.75584(7) 0.30709(3) 0.01103(17) Uani d 1
Ge Ge4 0.73792(7) 0.77065(7) 0.47074(3) 0.01166(17) Uani d 1
Se Se1 0.61852(7) 0.67644(7) 0.39529(3) 0.01264(16) Uani d 1
Se Se2 0.96086(7) 0.68890(7) 0.46503(3) 0.01607(18) Uani d 1
Se Se3 0.27457(7) 0.70088(7) 0.36540(3) 0.01702(18) Uani d 1
Se Se4 0.83817(7) 0.32038(7) 0.37588(3) 0.01580(18) Uani d 1
Se Se5 0.71983(7) 0.00069(7) 0.30260(3) 0.01306(17) Uani d 1
Se Se6 0.72631(7) 0.01489(7) 0.46832(3) 0.01402(17) Uani d 1
Se Se7 0.95299(7) 0.67889(7) 0.29407(3) 0.01363(17) Uani d 1
Se Se8 0.06604(7) 0.01348(7) 0.37121(3) 0.01835(18) Uani d 1
Se Se9 0.61132(7) 0.68152(7) 0.23270(3) 0.01788(18) Uani d 1
Se Se10 0.62389(7) 0.69187(7) 0.55318(3) 0.01533(17) Uani d 1
K K1 0.84052(16) 0.61928(16) 0.65528(7) 0.0223(4) Uani d 1
K K2 0.43100(16) 0.99728(15) 0.39359(7) 0.0163(3) Uani d 1
K K3 0.31801(17) 0.62238(16) 0.50104(7) 0.0221(4) Uani d 1
K K4 0.67980(19) 0.35486(18) 0.26208(8) 0.0288(4) Uani d 1

loop_
_atom_site_aniso_label
_atom_site_aniso_U_11
_atom_site_aniso_U_22
_atom_site_aniso_U_33
_atom_site_aniso_U_12
_atom_site_aniso_U_13
_atom_site_aniso_U_23
Ge1 0.0119(4) 0.0106(3) 0.0157(4) 0.0012(3) -0.0064(3) -0.0001(3)
Ge2 0.0138(4) 0.0092(3) 0.0098(4) 0.0003(3) -0.0052(3) 0.0017(3)
Ge3 0.0121(3) 0.0108(3) 0.0090(4) 0.0009(3) -0.0063(3) -0.0009(3)
Ge4 0.0156(4) 0.0089(3) 0.0095(4) 0.0005(3) -0.0049(3) 0.0021(3)
Se1 0.0125(3) 0.0121(3) 0.0126(4) -0.0010(3) -0.0044(3) 0.0010(3)
Se2 0.0167(4) 0.0141(3) 0.0159(4) 0.0015(3) -0.0083(3) 0.0043(3)
Se3 0.0112(3) 0.0153(3) 0.0232(4) 0.0008(3) -0.0072(3) -0.0019(3)
Se4 0.0232(4) 0.0098(3) 0.0133(4) -0.0009(3) -0.0058(3) 0.0013(3)
Se5 0.0165(4) 0.0111(3) 0.0105(3) 0.0018(3) -0.0065(3) 0.0016(3)
Se6 0.0233(4) 0.0092(3) 0.0092(3) 0.0015(3) -0.0013(3) 0.0009(3)
Se7 0.0133(3) 0.0132(3) 0.0136(4) 0.0016(3) -0.0038(3) -0.0020(3)
Se8 0.0141(4) 0.0122(3) 0.0275(4) -0.0011(3) -0.0063(3) 0.0022(3)
Se9 0.0203(4) 0.0177(4) 0.0137(4) 0.0009(3) -0.0113(3) -0.0038(3)
Se10 0.0239(4) 0.0116(3) 0.0101(3) -0.0014(3) -0.0017(3) 0.0020(3)
K1 0.0240(8) 0.0184(8) 0.0233(9) -0.0021(7) -0.0057(7) -0.0017(7)
K2 0.0188(8) 0.0150(7) 0.0143(8) -0.0010(6) -0.0045(6) -0.0027(6)
K3 0.0275(9) 0.0182(8) 0.0196(8) 0.0035(7) -0.0052(7) -0.0052(7)
K4 0.0406(11) 0.0204(8) 0.0220(9) -0.0030(7) -0.0190(8) 0.0049(7)

loop_
_atom_type_symbol
_atom_type_description
_atom_type_scat_dispersion_real
_atom_type_scat_dispersion_imag
_atom_type_scat_source
K K 0.2009 0.2494 'International Tables Vol C Tables 4.2.6.8 and 6.1.1.4'
Ge Ge 0.1547 1.8001 'International Tables Vol C Tables 4.2.6.8 and 6.1.1.4'
Se Se -0.0929 2.2259 'International Tables Vol C Tables 4.2.6.8 and 6.1.1.4'

loop_
_geom_angle_atom_site_label_1
_geom_angle_atom_site_label_2
_geom_angle_atom_site_label_3
_geom_angle_site_symmetry_1
_geom_angle_site_symmetry_3
_geom_angle
_geom_angle_publ_flag
Se7 Ge1 Se3 1_455 . 100.24(4) no
Se7 Ge1 Se8 1_455 1_565 112.61(4) no
Se3 Ge1 Se8 . 1_565 104.32(4) no
Se7 Ge1 Se2 1_455 1_455 113.08(4) no
Se3 Ge1 Se2 . 1_455 114.21(4) no
Se8 Ge1 Se2 1_565 1_455 111.60(4) no
Se5 Ge2 Se4 . . 110.10(4) no
Se5 Ge2 Se8 . 1_655 106.21(4) no
Se4 Ge2 Se8 . 1_655 108.04(4) no
Se5 Ge2 Se6 . . 106.89(4) no
Se4 Ge2 Se6 . . 107.47(4) no
Se8 Ge2 Se6 1_655 . 118.02(4) no
Se9 Ge3 Se5 . 1_565 106.77(4) no
Se9 Ge3 Se7 . . 104.41(4) no
Se5 Ge3 Se7 1_565 . 109.42(4) no
Se9 Ge3 Se1 . . 108.11(4) no
Se5 Ge3 Se1 1_565 . 109.06(4) no
Se7 Ge3 Se1 . . 118.41(3) no
Se9 Ge3 K1 . 4_575 63.87(4) no
Se5 Ge3 K1 1_565 4_575 70.55(3) no
Se7 Ge3 K1 . 4_575 69.59(3) no
Se1 Ge3 K1 . 4_575 170.69(4) no
Se1 Ge4 Se6 . 1_565 111.61(4) no
Se1 Ge4 Se2 . . 105.31(4) no
Se6 Ge4 Se2 1_565 . 112.11(4) no
Se1 Ge4 Se10 . . 103.52(4) no
Se6 Ge4 Se10 1_565 . 107.97(4) no
Se2 Ge4 Se10 . . 116.00(4) no
Se1 Ge4 K3 . 3_666 70.00(3) no
Se6 Ge4 K3 1_565 3_666 165.69(4) no
Se2 Ge4 K3 . 3_666 80.24(3) no
Se10 Ge4 K3 . 3_666 58.62(3) no
Ge4 Se1 Ge3 . . 105.83(4) no
Ge4 Se1 K2 . . 84.27(3) no
Ge3 Se1 K2 . . 89.12(3) no
Ge4 Se1 K3 . 3_666 76.36(3) no
Ge3 Se1 K3 . 3_666 133.58(4) no
K2 Se1 K3 . 3_666 136.35(4) no
Ge4 Se2 Ge1 . 1_655 111.12(3) no
Ge4 Se2 K3 . 1_655 161.33(4) no
Ge1 Se2 K3 1_655 1_655 79.56(4) no
Ge1 Se3 K3 . . 91.87(4) no
Ge1 Se3 K2 . . 99.19(4) no
K3 Se3 K2 . . 89.29(4) no
Ge1 Se3 K1 . 3_666 88.32(4) no
K3 Se3 K1 . 3_666 86.48(4) no
K2 Se3 K1 . 3_666 171.51(4) no
Ge1 Se3 K4 . 2_655 98.40(4) no
K3 Se3 K4 . 2_655 160.00(5) no
K2 Se3 K4 . 2_655 72.21(4) no
K1 Se3 K4 3_666 2_655 110.82(5) no
Ge2 Se4 K4 . . 98.50(4) no
Ge2 Se4 K1 . 3_766 99.76(4) no
K4 Se4 K1 . 3_766 103.65(5) no
Ge2 Se4 K3 . 3_666 98.03(4) no
K4 Se4 K3 . 3_666 118.50(5) no
K1 Se4 K3 3_766 3_666 130.79(4) no
Ge2 Se5 Ge3 . 1_545 109.10(3) no
Ge2 Se5 K4 . . 83.63(4) no
Ge3 Se5 K4 1_545 . 166.82(4) no
Ge2 Se5 K2 . 1_545 87.00(4) no
Ge3 Se5 K2 1_545 1_545 89.49(3) no
K4 Se5 K2 . 1_545 94.72(4) no
Ge2 Se5 K1 . 4_565 128.71(4) no
Ge3 Se5 K1 1_545 4_565 74.21(3) no
K4 Se5 K1 . 4_565 95.33(4) no
K2 Se5 K1 1_545 4_565 143.75(4) no
Ge4 Se6 Ge2 1_545 . 105.79(3) no
Ge4 Se6 K2 1_545 1_545 90.04(4) no
Ge2 Se6 K2 . 1_545 91.69(4) no
Ge4 Se6 K3 1_545 3_666 166.30(4) no
Ge2 Se6 K3 . 3_666 87.68(4) no
K2 Se6 K3 1_545 3_666 92.03(4) no
Ge4 Se6 K2 1_545 3_666 88.32(3) no
Ge2 Se6 K2 . 3_666 165.46(4) no
K2 Se6 K2 1_545 3_666 91.75(4) no
K3 Se6 K2 3_666 3_666 78.09(4) no
Ge1 Se7 Ge3 1_655 . 98.20(4) no
Ge1 Se7 K1 1_655 3_766 80.73(4) no
Ge3 Se7 K1 . 3_766 134.92(4) no
Ge1 Se7 K1 1_655 4_575 125.24(4) no
Ge3 Se7 K1 . 4_575 74.58(3) no
K1 Se7 K1 3_766 4_575 141.46(3) no
Ge1 Se8 Ge2 1_545 1_455 104.85(4) no
Ge1 Se8 K2 1_545 1_545 89.79(3) no
Ge2 Se8 K2 1_455 1_545 160.28(4) no
Ge1 Se8 K1 1_545 3_666 165.28(5) no
Ge2 Se8 K1 1_455 3_666 88.51(4) no
K2 Se8 K1 1_545 3_666 78.78(4) no
Ge3 Se9 K4 . . 93.85(4) no
Ge3 Se9 K4 . 2_655 102.68(4) no
K4 Se9 K4 . 2_655 129.58(4) no
Ge3 Se9 K2 . 2_645 153.05(4) no
K4 Se9 K2 . 2_645 71.65(4) no
K4 Se9 K2 2_655 2_645 104.03(4) no
Ge3 Se9 K1 . 4_575 83.89(4) no
K4 Se9 K1 . 4_575 119.43(5) no
K4 Se9 K1 2_655 4_575 109.57(5) no
K2 Se9 K1 2_645 4_575 83.93(4) no
Ge4 Se10 K1 . . 108.99(5) no
Ge4 Se10 K3 . . 104.87(4) no
K1 Se10 K3 . . 142.83(5) no
Ge4 Se10 K2 . 3_676 96.19(4) no
K1 Se10 K2 . 3_676 92.71(4) no
K3 Se10 K2 . 3_676 98.54(4) no
Ge4 Se10 K3 . 3_666 83.45(4) no
K1 Se10 K3 . 3_666 87.13(4) no
K3 Se10 K3 . 3_666 81.84(5) no
K2 Se10 K3 3_676 3_666 179.54(5) no
Se10 K1 Se3 . 3_666 83.82(4) no
Se10 K1 Se4 . 3_766 113.87(5) no
Se3 K1 Se4 3_666 3_766 116.80(5) no
Se10 K1 Se9 . 4_576 80.14(4) no
Se3 K1 Se9 3_666 4_576 110.40(5) no
Se4 K1 Se9 3_766 4_576 131.67(5) no
Se10 K1 Se7 . 3_766 138.23(5) no
Se3 K1 Se7 3_666 3_766 59.50(3) no
Se4 K1 Se7 3_766 3_766 71.92(4) no
Se9 K1 Se7 4_576 3_766 128.77(5) no
Se10 K1 Se8 . 3_666 80.18(4) no
Se3 K1 Se8 3_666 3_666 161.84(6) no
Se4 K1 Se8 3_766 3_666 63.21(3) no
Se9 K1 Se8 4_576 3_666 75.27(4) no
Se7 K1 Se8 3_766 3_666 131.15(5) no
Se10 K1 Se7 . 4_576 130.48(5) no
Se3 K1 Se7 3_666 4_576 131.87(5) no
Se4 K1 Se7 3_766 4_576 82.65(4) no
Se9 K1 Se7 4_576 4_576 57.56(3) no
Se7 K1 Se7 3_766 4_576 90.81(4) no
Se8 K1 Se7 3_666 4_576 66.04(3) no
Se10 K1 Se5 . 4_566 118.96(5) no
Se3 K1 Se5 3_666 4_566 73.76(4) no
Se4 K1 Se5 3_766 4_566 127.01(5) no
Se9 K1 Se5 4_576 4_566 57.82(3) no
Se7 K1 Se5 3_766 4_566 71.91(3) no
Se8 K1 Se5 3_666 4_566 121.81(5) no
Se7 K1 Se5 4_576 4_566 60.61(3) no
Se10 K1 Ge3 . 4_576 111.83(5) no
Se3 K1 Ge3 3_666 4_576 107.08(5) no
Se4 K1 Ge3 3_766 4_576 118.34(4) no
Se9 K1 Ge3 4_576 4_576 32.24(2) no
Se7 K1 Ge3 3_766 4_576 98.47(4) no
Se8 K1 Ge3 3_666 4_576 86.93(4) no
Se7 K1 Ge3 4_576 4_576 35.83(2) no
Se5 K1 Ge3 4_566 4_576 35.24(2) no
Se10 K1 K3 . 3_666 48.36(3) no
Se3 K1 K3 3_666 3_666 45.81(3) no
Se4 K1 K3 3_766 3_666 101.35(5) no
Se9 K1 K3 4_576 3_666 119.14(5) no
Se7 K1 K3 3_766 3_666 89.99(4) no
Se8 K1 K3 3_666 3_666 116.11(5) no
Se7 K1 K3 4_576 3_666 175.97(5) no
Se5 K1 K3 4_566 3_666 115.98(5) no
Ge3 K1 K3 4_576 3_666 140.14(5) no
Se10 K1 K2 . 3_676 45.02(3) no
Se3 K1 K2 3_666 3_676 121.25(5) no
Se4 K1 K2 3_766 3_676 110.45(5) no
Se9 K1 K2 4_576 3_676 46.64(3) no
Se7 K1 K2 3_766 3_676 175.36(5) no
Se8 K1 K2 3_666 3_676 49.62(3) no
Se7 K1 K2 4_576 3_676 85.61(4) no
Se5 K1 K2 4_566 3_676 103.70(4) no
Ge3 K1 K2 4_576 3_676 76.90(4) no
K3 K1 K2 3_666 3_676 93.39(4) no
Se10 K1 K4 . 3_766 148.33(6) no
Se3 K1 K4 3_666 3_766 114.13(4) no
Se4 K1 K4 3_766 3_766 35.31(3) no
Se9 K1 K4 4_576 3_766 114.14(4) no
Se7 K1 K4 3_766 3_766 54.97(3) no
Se8 K1 K4 3_666 3_766 76.87(3) no
Se7 K1 K4 4_576 3_766 56.64(3) no
Se5 K1 K4 4_566 3_766 91.81(4) no
Ge3 K1 K4 4_576 3_766 88.53(4) no
K3 K1 K4 3_666 3_766 126.72(5) no
K2 K1 K4 3_676 3_766 124.61(4) no
Se6 K2 Se3 1_565 . 122.37(5) no
Se6 K2 Se10 1_565 3_676 85.67(4) no
Se3 K2 Se10 . 3_676 140.62(6) no
Se6 K2 Se9 1_565 2_655 117.77(5) no
Se3 K2 Se9 . 2_655 105.06(4) no
Se10 K2 Se9 3_676 2_655 80.26(4) no
Se6 K2 Se1 1_565 . 66.48(3) no
Se3 K2 Se1 . . 59.48(3) no
Se10 K2 Se1 3_676 . 151.02(5) no
Se9 K2 Se1 2_655 . 119.03(5) no
Se6 K2 Se8 1_565 1_565 155.99(5) no
Se3 K2 Se8 . 1_565 63.83(3) no
Se10 K2 Se8 3_676 1_565 79.71(4) no
Se9 K2 Se8 2_655 1_565 78.53(3) no
Se1 K2 Se8 . 1_565 123.18(4) no
Se6 K2 Se6 1_565 3_666 88.25(4) no
Se3 K2 Se6 . 3_666 85.24(4) no
Se10 K2 Se6 3_676 3_666 67.14(3) no
Se9 K2 Se6 2_655 3_666 136.72(5) no
Se1 K2 Se6 . 3_666 102.59(4) no
Se8 K2 Se6 1_565 3_666 68.58(3) no
Se6 K2 Se5 1_565 1_565 66.18(3) no
Se3 K2 Se5 . 1_565 105.73(4) no
Se10 K2 Se5 3_676 1_565 111.23(4) no
Se9 K2 Se5 2_655 1_565 63.77(3) no
Se1 K2 Se5 . 1_565 65.82(3) no
Se8 K2 Se5 1_565 1_565 137.13(5) no
Se6 K2 Se5 3_666 1_565 154.29(5) no
Se6 K2 K4 1_565 2_655 132.29(6) no
Se3 K2 K4 . 2_655 54.62(4) no
Se10 K2 K4 3_676 2_655 128.04(5) no
Se9 K2 K4 2_655 2_655 52.69(4) no
Se1 K2 K4 . 2_655 79.42(4) no
Se8 K2 K4 1_565 2_655 71.29(4) no
Se6 K2 K4 3_666 2_655 132.68(5) no
Se5 K2 K4 1_565 2_655 69.90(4) no
Se6 K2 K3 1_565 . 90.20(4) no
Se3 K2 K3 . . 44.63(3) no
Se10 K2 K3 3_676 . 117.56(5) no
Se9 K2 K3 2_655 . 148.88(5) no
Se1 K2 K3 . . 57.59(3) no
Se8 K2 K3 1_565 . 80.00(4) no
Se6 K2 K3 3_666 . 50.46(3) no
Se5 K2 K3 1_565 . 123.40(4) no
K4 K2 K3 2_655 . 98.95(5) no
Se6 K2 K1 1_565 3_676 124.08(4) no
Se3 K2 K1 . 3_676 112.76(4) no
Se10 K2 K1 3_676 3_676 42.26(3) no
Se9 K2 K1 2_655 3_676 49.44(3) no
Se1 K2 K1 . 3_676 166.05(5) no
Se8 K2 K1 1_565 3_676 51.60(3) no
Se6 K2 K1 3_666 3_676 87.58(4) no
Se5 K2 K1 1_565 3_676 108.43(4) no
K4 K2 K1 2_655 3_676 86.66(4) no
K3 K2 K1 . 3_676 126.65(5) no
Se6 K2 K3 1_565 3_676 46.55(3) no
Se3 K2 K3 . 3_676 161.67(5) no
Se10 K2 K3 3_676 3_676 40.30(3) no
Se9 K2 K3 2_655 3_676 93.19(4) no
Se1 K2 K3 . 3_676 112.99(4) no
Se8 K2 K3 1_565 3_676 119.72(4) no
Se6 K2 K3 3_666 3_676 80.20(4) no
Se5 K2 K3 1_565 3_676 83.63(4) no
K4 K2 K3 2_655 3_676 143.28(5) no
K3 K2 K3 . 3_676 117.06(4) no
K1 K2 K3 3_676 3_676 77.86(3) no
Se3 K3 Se10 . . 111.20(6) no
Se3 K3 Se10 . 3_666 82.19(4) no
Se10 K3 Se10 . 3_666 98.16(5) no
Se3 K3 Se4 . 3_666 137.92(6) no
Se10 K3 Se4 . 3_666 97.61(4) no
Se10 K3 Se4 3_666 3_666 124.39(5) no
Se3 K3 Se6 . 3_666 87.29(4) no
Se10 K3 Se6 . 3_666 81.47(4) no
Se10 K3 Se6 3_666 3_666 168.57(6) no
Se4 K3 Se6 3_666 3_666 66.81(3) no
Se3 K3 Se2 . 1_455 71.47(4) no
Se10 K3 Se2 . 1_455 156.24(5) no
Se10 K3 Se2 3_666 1_455 105.56(4) no
Se4 K3 Se2 3_666 1_455 70.12(4) no
Se6 K3 Se2 3_666 1_455 75.01(3) no
Se3 K3 Se1 . 3_666 143.22(5) no
Se10 K3 Se1 . 3_666 79.53(4) no
Se10 K3 Se1 3_666 3_666 61.20(3) no
Se4 K3 Se1 3_666 3_666 69.98(4) no
Se6 K3 Se1 3_666 3_666 129.49(5) no
Se2 K3 Se1 1_455 3_666 113.06(5) no
Se3 K3 Ge4 . 3_666 112.46(5) no
Se10 K3 Ge4 . 3_666 106.30(4) no
Se10 K3 Ge4 3_666 3_666 37.93(2) no
Se4 K3 Ge4 3_666 3_666 86.46(4) no
Se6 K3 Ge4 3_666 3_666 153.08(6) no
Se2 K3 Ge4 1_455 3_666 93.50(4) no
Se1 K3 Ge4 3_666 3_666 33.65(2) no
Se3 K3 K3 . 3_666 99.58(6) no
Se10 K3 K3 . 3_666 50.10(4) no
Se10 K3 K3 3_666 3_666 48.06(3) no
Se4 K3 K3 3_666 3_666 122.49(6) no
Se6 K3 K3 3_666 3_666 130.41(6) no
Se2 K3 K3 1_455 3_666 153.60(7) no
Se1 K3 K3 3_666 3_666 59.34(4) no
Ge4 K3 K3 3_666 3_666 66.40(4) no
Se3 K3 K1 . 3_666 47.71(3) no
Se10 K3 K1 . 3_666 131.72(5) no
Se10 K3 K1 3_666 3_666 44.51(3) no
Se4 K3 K1 3_666 3_666 127.26(5) no
Se6 K3 K1 3_666 3_666 128.57(5) no
Se2 K3 K1 1_455 3_666 68.47(4) no
Se1 K3 K1 3_666 3_666 98.21(4) no
Ge4 K3 K1 3_666 3_666 65.24(3) no
K3 K3 K1 3_666 3_666 86.98(5) no
Se3 K3 K2 . . 46.08(3) no
Se10 K3 K2 . . 77.01(4) no
Se10 K3 K2 3_666 . 117.23(5) no
Se4 K3 K2 3_666 . 118.23(5) no
Se6 K3 K2 3_666 . 51.46(3) no
Se2 K3 K2 1_455 . 90.73(4) no
Se1 K3 K2 3_666 . 155.97(5) no
Ge4 K3 K2 3_666 . 154.80(5) no
K3 K3 K2 3_666 . 100.70(6) no
K1 K3 K2 3_666 . 93.54(4) no
Se3 K3 K2 . 3_676 109.01(5) no
Se10 K3 K2 . 3_676 41.16(3) no
Se10 K3 K2 3_666 3_676 139.32(5) no
Se4 K3 K2 3_666 3_676 73.39(4) no
Se6 K3 K2 3_666 3_676 41.42(3) no
Se2 K3 K2 1_455 3_676 115.10(4) no
Se1 K3 K2 3_666 3_676 101.72(4) no
Ge4 K3 K2 3_666 3_676 135.32(4) no
K3 K3 K2 3_666 3_676 91.26(5) no
K1 K3 K2 3_666 3_676 155.67(5) no
K2 K3 K2 . 3_676 62.94(4) no
Se4 K4 Se9 . . 112.11(5) no
Se4 K4 Se9 . 2_645 108.09(6) no
Se9 K4 Se9 . 2_645 108.77(5) no
Se4 K4 Se3 . 2_645 128.74(6) no
Se9 K4 Se3 . 2_645 106.52(5) no
Se9 K4 Se3 2_645 2_645 89.23(4) no
Se4 K4 Se5 . . 67.66(4) no
Se9 K4 Se5 . . 173.44(7) no
Se9 K4 Se5 2_645 . 65.76(4) no
Se3 K4 Se5 2_645 . 77.56(4) no
Se4 K4 K2 . 2_645 159.96(7) no
Se9 K4 K2 . 2_645 55.66(4) no
Se9 K4 K2 2_645 2_645 91.57(4) no
Se3 K4 K2 2_645 2_645 53.18(4) no
Se5 K4 K2 . 2_645 126.51(5) no
Se4 K4 K1 . 3_766 41.05(3) no
Se9 K4 K1 . 3_766 101.91(4) no
Se9 K4 K1 2_645 3_766 144.16(5) no
Se3 K4 K1 2_645 3_766 99.56(5) no
Se5 K4 K1 . 3_766 82.21(4) no
K2 K4 K1 2_645 3_766 121.49(5) no

loop_
_geom_bond_atom_site_label_1
_geom_bond_atom_site_label_2
_geom_bond_site_symmetry_2
_geom_bond_distance
_geom_bond_publ_flag
Ge1 Se7 1_455 2.2492(10) yes
Ge1 Se3 . 2.3105(10) yes
Ge1 Se8 1_565 2.3583(10) yes
Ge1 Se2 1_455 2.4943(11) yes
Ge2 Se5 . 2.2366(9) yes
Ge2 Se4 . 2.2613(9) yes
Ge2 Se8 1_655 2.3769(10) yes
Ge2 Se6 . 2.5384(10) yes
Ge3 Se9 . 2.1288(9) yes
Ge3 Se5 1_565 2.3795(10) yes
Ge3 Se7 . 2.4092(10) yes
Ge3 Se1 . 2.5131(10) yes
Ge3 K1 4_575 3.9678(19) no
Ge4 Se1 . 2.2335(9) yes
Ge4 Se6 1_565 2.3735(9) yes
Ge4 Se2 . 2.3755(10) yes
Ge4 Se10 . 2.4238(10) yes
Ge4 K3 3_666 3.9173(18) no
Se1 K2 . 3.6314(16) no
Se1 K3 3_666 3.7879(18) no
Se2 Ge1 1_655 2.4943(11) no
Se2 K3 1_655 3.6537(18) no
Se3 K3 . 3.2317(18) no
Se3 K2 . 3.3133(16) no
Se3 K1 3_666 3.3341(17) no
Se3 K4 2_655 3.374(2) no
Se4 K4 . 2.9859(17) no
Se4 K1 3_766 3.3929(19) no
Se4 K3 3_666 3.4028(19) no
Se5 Ge3 1_545 2.3795(10) no
Se5 K4 . 3.5773(18) no
Se5 K2 1_545 3.7034(18) no
Se5 K1 4_565 3.8882(19) no
Se6 Ge4 1_545 2.3735(9) no
Se6 K2 1_545 3.3035(16) no
Se6 K3 3_666 3.6252(17) no
Se6 K2 3_666 3.6768(18) no
Se7 Ge1 1_655 2.2492(10) no
Se7 K1 3_766 3.6904(17) no
Se7 K1 4_575 3.8577(17) no
Se8 Ge1 1_545 2.3583(10) no
Se8 Ge2 1_455 2.3769(10) no
Se8 K2 1_545 3.6418(17) no
Se8 K1 3_666 3.7468(18) no
Se9 K4 . 3.3027(19) no
Se9 K4 2_655 3.368(2) no
Se9 K2 2_645 3.4284(17) no
Se9 K1 4_575 3.5827(19) no
Se10 K1 . 3.1574(17) no
Se10 K3 . 3.2640(18) no
Se10 K2 3_676 3.3211(17) no
Se10 K3 3_666 3.3663(17) no
K1 Se3 3_666 3.3341(17) no
K1 Se4 3_766 3.3929(19) no
K1 Se9 4_576 3.5827(19) no
K1 Se7 3_766 3.6904(17) no
K1 Se8 3_666 3.7468(18) no
K1 Se7 4_576 3.8577(17) no
K1 Se5 4_566 3.8882(19) no
K1 Ge3 4_576 3.9678(19) no
K1 K3 3_666 4.499(2) no
K1 K2 3_676 4.689(2) no
K1 K4 3_766 5.021(2) no
K2 Se6 1_565 3.3035(16) no
K2 Se10 3_676 3.3211(17) no
K2 Se9 2_655 3.4284(17) no
K2 Se8 1_565 3.6418(17) no
K2 Se6 3_666 3.6768(18) no
K2 Se5 1_565 3.7034(18) no
K2 K4 2_655 3.941(2) no
K2 K3 . 4.600(2) no
K2 K1 3_676 4.689(2) no
K2 K3 3_676 4.990(2) no
K3 Se10 3_666 3.3663(17) no
K3 Se4 3_666 3.4028(19) no
K3 Se6 3_666 3.6252(17) no
K3 Se2 1_455 3.6537(18) no
K3 Se1 3_666 3.7879(18) no
K3 Ge4 3_666 3.9173(18) no
K3 K3 3_666 4.344(3) no
K3 K1 3_666 4.499(2) no
K3 K2 3_676 4.990(2) no
K4 Se9 2_645 3.368(2) no
K4 Se3 2_645 3.374(2) no
K4 K2 2_645 3.941(2) no
K4 K1 3_766 5.021(2) no
